data_1008052
loop_
_publ_author_name
'Ellison, R D'
'Levy, H A'
'Fung, K W'

_publ_section_title
;
Crystal and molecular structure of trimercury chloroaluminate, Hg~3~
(Al Cl~4~)~2~
;
_journal_coden_ASTM INOCAJ
_journal_name_full 'Inorganic Chemistry'
_journal_page_first 833
_journal_page_last 836
_journal_paper_doi 10.1021/ic50110a036
_journal_volume 11
_journal_year 1972
_chemical_formula_structural 'Hg3 (Al Cl4)2'
_chemical_formula_sum 'Al2 Cl8 Hg3'
_chemical_name_systematic 'Trimercury bis(tetrachloroaluminate)'
_space_group_IT_number 14
_symmetry_cell_setting monoclinic
_symmetry_Int_Tables_number 14
_symmetry_space_group_name_Hall '-P 2ybc'
_symmetry_space_group_name_H-M 'P 1 21/c 1'
_cell_angle_alpha 90
_cell_angle_beta 99.050(3)
_cell_angle_gamma 90
_cell_formula_units_Z 4
_cell_length_a 7.1321(2)
_cell_length_b 15.0468(3)
_cell_length_c 14.1771(4)
_cell_volume 1502.5
_refine_ls_R_factor_all 0.082
_cod_database_code 1008052

loop_
_symmetry_equiv_pos_as_xyz
x,y,z
-x,1/2+y,1/2-z
-x,-y,-z
x,1/2-y,1/2+z

loop_
_atom_site_label
_atom_site_type_symbol
_atom_site_symmetry_multiplicity
_atom_site_Wyckoff_symbol
_atom_site_fract_x
_atom_site_fract_y
_atom_site_fract_z
_atom_site_occupancy
_atom_site_attached_hydrogens
_atom_site_calc_flag
Hg1 Hg0 4 e -0.18404(9) 0.13704(4) 0.10988(5) 1. 0 d
Hg2 Hg1+ 4 e -0.00717(9) 0.25968(4) 0.03601(4) 1. 0 d
Hg3 Hg1+ 4 e -0.36836(10) 0.02510(5) 0.19604(5) 1. 0 d
Al1 Al3+ 4 e 0.39421(59) 0.31796(29) -0.09490(29) 1. 0 d
Cl1 Cl1- 4 e 0.31815(57) 0.32796(30) -0.24468(25) 1. 0 d
Cl2 Cl1- 4 e 0.40606(60) 0.18420(26) -0.04485(31) 1. 0 d
Cl3 Cl1- 4 e 0.17632(49) 0.38322(22) -0.02709(26) 1. 0 d
Cl4 Cl1- 4 e 0.64602(50) 0.39109(25) -0.04707(30) 1. 0 d
Al2 Al3+ 4 e -0.80499(57) -0.10232(29) 0.22323(28) 1. 0 d
Cl5 Cl1- 4 e -0.84623(61) -0.23794(25) 0.18960(26) 1. 0 d
Cl6 Cl1- 4 e -0.51528(49) -0.08778(27) 0.29828(25) 1. 0 d
Cl7 Cl1- 4 e -0.99464(55) -0.06305(29) 0.31540(26) 1. 0 d
Cl8 Cl1- 4 e -0.82452(58) -0.02137(25) 0.09877(23) 1. 0 d

loop_
_atom_type_symbol
_atom_type_oxidation_number
Hg0 0.000
Hg1+ 1.000
Al3+ 3.000
Cl1- -1.000
